data_7208885
loop_
_publ_author_name
'Huang, Sheng-Li'
'Zhang, Long'
'Lin, Yue-Jian'
'Jin, Guo-Xin'

_publ_section_title
;
 Discrepant gas adsorption in isostructural heterometallic coordination
 polymers: strong dependence of metal identity
;
_journal_issue 1
_journal_name_full CrystEngComm
_journal_page_first 78
_journal_paper_doi 10.1039/c2ce26072g
_journal_volume 15
_journal_year 2013
_chemical_formula_sum 'C24 H50 Cu N6 Ni O18'
_chemical_formula_weight 832.95
_chemical_name_systematic
;
?
;
_space_group_IT_number 2
_symmetry_cell_setting triclinic
_symmetry_space_group_name_Hall '-P 1'
_symmetry_space_group_name_H-M 'P -1'
_atom_sites_solution_hydrogens geom
_atom_sites_solution_primary direct
_atom_sites_solution_secondary difmap
_audit_creation_method SHELXL-97
_cell_angle_alpha 62.712(4)
_cell_angle_beta 85.470(5)
_cell_angle_gamma 69.691(4)
_cell_formula_units_Z 1
_cell_length_a 9.706(4)
_cell_length_b 10.184(4)
_cell_length_c 10.607(4)
_cell_measurement_reflns_used 831
_cell_measurement_temperature 293(2)
_cell_measurement_theta_max 27.490
_cell_measurement_theta_min 2.403
_cell_volume 869.8(6)
_computing_cell_refinement 'Bruker SMART'
_computing_data_collection 'Bruker SMART'
_computing_data_reduction 'Bruker SHELXTL'
_computing_molecular_graphics 'Bruker SHELXTL'
_computing_publication_material 'Bruker SHELXTL'
_computing_structure_refinement 'SHELXL-97 (Sheldrick, 1997)'
_computing_structure_solution 'SHELXS-97 (Sheldrick, 1990)'
_diffrn_ambient_temperature 293(2)
_diffrn_measured_fraction_theta_full 0.979
_diffrn_measured_fraction_theta_max 0.979
_diffrn_measurement_device_type 'CCD area detector'
_diffrn_measurement_method 'phi and omega scans'
_diffrn_radiation_monochromator graphite
_diffrn_radiation_source 'fine-focus sealed tube'
_diffrn_radiation_type MoK\a
_diffrn_radiation_wavelength 0.71073
_diffrn_reflns_av_R_equivalents 0.0651
_diffrn_reflns_av_sigmaI/netI 0.0369
_diffrn_reflns_limit_h_max 7
_diffrn_reflns_limit_h_min -11
_diffrn_reflns_limit_k_max 11
_diffrn_reflns_limit_k_min -12
_diffrn_reflns_limit_l_max 12
_diffrn_reflns_limit_l_min -12
_diffrn_reflns_number 3639
_diffrn_reflns_theta_full 25.03
_diffrn_reflns_theta_max 25.03
_diffrn_reflns_theta_min 2.17
_diffrn_standards_decay_% 5.30
_exptl_absorpt_coefficient_mu 1.237
_exptl_absorpt_correction_T_max 0.7900
_exptl_absorpt_correction_T_min 0.6714
_exptl_absorpt_correction_type multi-scan
_exptl_absorpt_process_details sadabs
_exptl_crystal_colour green
_exptl_crystal_density_diffrn 1.590
_exptl_crystal_density_method 'not measured'
_exptl_crystal_description block
_exptl_crystal_F_000 437
_exptl_crystal_size_max 0.35
_exptl_crystal_size_mid 0.20
_exptl_crystal_size_min 0.20
_refine_diff_density_max 1.012
_refine_diff_density_min -1.468
_refine_diff_density_rms 0.166
_refine_ls_extinction_expression Fc^*^=kFc[1+0.001xFc^2^\l^3^/sin(2\q)]^-1/4^
_refine_ls_extinction_method SHELXL
_refine_ls_goodness_of_fit_ref 1.023
_refine_ls_hydrogen_treatment mixed
_refine_ls_matrix_type full
_refine_ls_number_parameters 265
_refine_ls_number_reflns 3020
_refine_ls_number_restraints 12
_refine_ls_restrained_S_all 1.021
_refine_ls_R_factor_all 0.0679
_refine_ls_R_factor_gt 0.0648
_refine_ls_shift/su_max 0.006
_refine_ls_shift/su_mean 0.001
_refine_ls_structure_factor_coef Fsqd
_refine_ls_weighting_details 'calc w=1/[\s^2^(Fo^2^)+(0.1538P)^2^+0.0000P] where P=(Fo^2^+2Fc^2^)/3'
_refine_ls_weighting_scheme calc
_refine_ls_wR_factor_gt 0.1729
_refine_ls_wR_factor_ref 0.1773
_reflns_number_gt 2674
_reflns_number_total 3020
_reflns_threshold_expression >2sigma(I)
_cod_data_source_file c2ce26072g.txt
_cod_data_source_block a10121a
_cod_depositor_comments
;
The following automatic conversions were performed:

'_symmetry_cell_setting' value 'Triclinic' changed to 'triclinic'
according to /home/saulius/struct/CIF-dictionaries/cif_core.dic
dictionary named 'cif_core.dic' version 2.4.2 from 2011-04-26.

Automatic conversion script
Id: cif_fix_values 1891 2012-01-12 08:04:46Z andrius 
;
_cod_original_sg_symbol_H-M P-1
_cod_database_code 7208885

loop_
_symmetry_equiv_pos_as_xyz
'x, y, z'
'-x, -y, -z'

loop_
_atom_site_label
_atom_site_type_symbol
_atom_site_fract_x
_atom_site_fract_y
_atom_site_fract_z
_atom_site_U_iso_or_equiv
_atom_site_adp_type
_atom_site_occupancy
_atom_site_symmetry_multiplicity
_atom_site_calc_flag
_atom_site_refinement_flags
Cu1 Cu 1.0000 1.0000 0.0000 0.0291(3) Uani 1 2 d S
N1 N 0.7830(3) 1.0611(3) 0.0152(3) 0.0265(6) Uani 1 1 d .
N2 N 0.9642(3) 0.3593(3) 0.4263(3) 0.0318(6) Uani 1 1 d .
H2' H 1.003(4) 0.260(5) 0.492(4) 0.035(9) Uiso 1 1 d .
N3 N 0.8193(3) 0.5090(3) 0.6154(3) 0.0294(6) Uani 1 1 d D
H3 H 0.849(4) 0.423(3) 0.695(3) 0.033(9) Uiso 1 1 d D
Ni1 Ni 1.0000 0.5000 0.5000 0.0233(3) Uani 1 2 d S
O1 O 1.0060(2) 0.8143(2) 0.1785(2) 0.0327(5) Uani 1 1 d .
O2 O 0.8579(2) 0.7046(2) 0.3284(2) 0.0324(5) Uani 1 1 d .
O3 O 0.2384(3) 1.2586(3) 0.0426(3) 0.0564(7) Uani 1 1 d .
O4 O 0.3157(3) 1.0320(4) 0.2376(3) 0.0615(8) Uani 1 1 d .
O5 O 1.0133(4) 0.8384(4) -0.1221(4) 0.0542(8) Uani 1 1 d D
H5A H 0.929(3) 0.840(7) -0.121(7) 0.10(2) Uiso 1 1 d D
H5B H 1.066(5) 0.748(4) -0.076(8) 0.13(3) Uiso 1 1 d D
C1 C 0.7498(3) 0.9556(3) 0.1349(3) 0.0246(6) Uani 1 1 d .
C2 C 0.6088(3) 0.9761(4) 0.1741(3) 0.0292(7) Uani 1 1 d .
H2 H 0.5901 0.9002 0.2582 0.035 Uiso 1 1 calc R
C3 C 0.4943(3) 1.1115(4) 0.0865(3) 0.0302(7) Uani 1 1 d .
C4 C 0.5281(3) 1.2189(4) -0.0379(3) 0.0349(7) Uani 1 1 d .
H4 H 0.4538 1.3098 -0.1001 0.042 Uiso 1 1 calc R
C5 C 0.6736(3) 1.1903(4) -0.0694(3) 0.0343(7) Uani 1 1 d .
H5 H 0.6954 1.2642 -0.1529 0.041 Uiso 1 1 calc R
C6 C 0.8806(3) 0.8128(3) 0.2221(3) 0.0264(6) Uani 1 1 d .
C7 C 0.3361(4) 1.1358(4) 0.1273(4) 0.0395(8) Uani 1 1 d .
C8 C 0.8091(4) 0.3907(4) 0.3899(4) 0.0418(8) Uani 1 1 d .
H8 H 0.8041 0.3155 0.3600 0.050 Uiso 1 1 calc R
H8C H 0.7673 0.4957 0.3109 0.050 Uiso 1 1 calc R
C9 C 0.7197(4) 0.3784(4) 0.5162(4) 0.0435(8) Uani 1 1 d .
H9 H 0.6268 0.3721 0.4967 0.052 Uiso 1 1 calc R
H9C H 0.7726 0.2806 0.5989 0.052 Uiso 1 1 calc R
C10 C 0.6866(3) 0.5122(4) 0.5531(4) 0.0363(8) Uani 1 1 d .
H10A H 0.6463 0.6118 0.4676 0.044 Uiso 1 1 calc R
H10B H 0.6125 0.5056 0.6205 0.044 Uiso 1 1 calc R
C11 C 0.7949(4) 0.6405(4) 0.6467(4) 0.0416(8) Uani 1 1 d .
H11A H 0.7315 0.6325 0.7234 0.050 Uiso 1 1 calc R
H11B H 0.7467 0.7397 0.5632 0.050 Uiso 1 1 calc R
C12 C 0.9418(4) 0.6360(5) 0.6898(4) 0.0443(9) Uani 1 1 d .
H12A H 0.9282 0.7257 0.7061 0.053 Uiso 1 1 calc R
H12B H 0.9874 0.5402 0.7770 0.053 Uiso 1 1 calc R
O6 O 0.0883(4) 1.0015(3) 0.6002(3) 0.0586(7) Uani 1 1 d D
H6A H 0.045(6) 0.968(7) 0.670(4) 0.088 Uiso 1 1 d D
O7 O 0.5372(4) 0.3779(4) 0.2034(4) 0.0705(9) Uani 1 1 d D
H7A H 0.588(6) 0.286(3) 0.253(5) 0.106 Uiso 1 1 d D
H7B H 0.483(6) 0.372(7) 0.151(5) 0.106 Uiso 1 1 d D
O8 O 0.6086(4) 0.0801(4) 0.4730(4) 0.0734(9) Uani 1 1 d D
H8A H 0.618(6) 0.062(7) 0.558(3) 0.110 Uiso 1 1 d D
H8B H 0.688(4) 0.022(7) 0.464(6) 0.110 Uiso 1 1 d D
O9 O 0.7392(4) 0.4573(4) 0.0031(4) 0.0638(8) Uani 1 1 d D
H9A H 0.671(7) 0.426(11) 0.033(11) 0.21(5) Uiso 1 1 d D

loop_
_atom_site_aniso_label
_atom_site_aniso_U_11
_atom_site_aniso_U_22
_atom_site_aniso_U_33
_atom_site_aniso_U_23
_atom_site_aniso_U_13
_atom_site_aniso_U_12
Cu1 0.0165(4) 0.0263(4) 0.0261(4) -0.0008(3) 0.0002(2) -0.0022(3)
N1 0.0194(12) 0.0246(13) 0.0249(13) -0.0056(11) -0.0007(10) -0.0034(10)
N2 0.0289(15) 0.0267(14) 0.0351(15) -0.0124(13) -0.0024(12) -0.0059(12)
N3 0.0199(13) 0.0268(14) 0.0287(14) -0.0052(12) -0.0006(11) -0.0039(11)
Ni1 0.0176(4) 0.0218(4) 0.0232(4) -0.0065(3) -0.0006(2) -0.0036(3)
O1 0.0209(11) 0.0287(11) 0.0294(11) -0.0017(9) -0.0011(9) -0.0031(8)
O2 0.0241(11) 0.0294(11) 0.0267(11) -0.0024(9) -0.0013(9) -0.0041(9)
O3 0.0209(12) 0.0623(18) 0.0760(18) -0.0344(15) -0.0042(13) 0.0021(12)
O4 0.0367(15) 0.0676(19) 0.0737(19) -0.0270(16) 0.0221(14) -0.0225(14)
O5 0.0364(17) 0.077(2) 0.071(2) -0.048(2) 0.0123(16) -0.0269(16)
C1 0.0220(15) 0.0230(14) 0.0230(14) -0.0072(12) -0.0005(12) -0.0055(12)
C2 0.0263(16) 0.0290(15) 0.0304(15) -0.0118(13) 0.0027(12) -0.0101(13)
C3 0.0247(16) 0.0313(15) 0.0360(16) -0.0182(14) -0.0007(13) -0.0071(13)
C4 0.0235(16) 0.0307(16) 0.0357(16) -0.0100(14) -0.0050(13) 0.0013(12)
C5 0.0278(16) 0.0273(15) 0.0261(15) 0.0002(13) -0.0026(13) -0.0018(13)
C6 0.0230(15) 0.0258(15) 0.0230(13) -0.0078(12) -0.0014(11) -0.0046(12)
C7 0.0250(17) 0.049(2) 0.053(2) -0.0331(18) 0.0054(15) -0.0101(16)
C8 0.0373(19) 0.0398(18) 0.050(2) -0.0209(16) -0.0088(15) -0.0119(15)
C9 0.0243(17) 0.0450(19) 0.054(2) -0.0141(17) -0.0055(15) -0.0138(14)
C10 0.0188(15) 0.0355(17) 0.0378(18) -0.0065(15) 0.0009(13) -0.0047(13)
C11 0.0365(19) 0.0441(19) 0.0425(19) -0.0236(16) 0.0108(15) -0.0084(15)
C12 0.046(2) 0.048(2) 0.044(2) -0.0283(18) 0.0024(16) -0.0115(17)
O6 0.067(2) 0.0474(16) 0.0496(16) -0.0182(14) 0.0010(14) -0.0120(14)
O7 0.064(2) 0.085(2) 0.066(2) -0.0335(19) 0.0079(16) -0.0320(18)
O8 0.067(2) 0.071(2) 0.077(2) -0.0302(19) 0.0038(18) -0.0238(18)
O9 0.061(2) 0.0612(19) 0.0633(19) -0.0252(16) 0.0123(16) -0.0211(16)

loop_
_atom_type_symbol
_atom_type_description
_atom_type_scat_dispersion_real
_atom_type_scat_dispersion_imag
_atom_type_scat_source
C C 0.0033 0.0016 'International Tables Vol C Tables 4.2.6.8 and 6.1.1.4'
H H 0.0000 0.0000 'International Tables Vol C Tables 4.2.6.8 and 6.1.1.4'
N N 0.0061 0.0033 'International Tables Vol C Tables 4.2.6.8 and 6.1.1.4'
O O 0.0106 0.0060 'International Tables Vol C Tables 4.2.6.8 and 6.1.1.4'
Ni Ni 0.3393 1.1124 'International Tables Vol C Tables 4.2.6.8 and 6.1.1.4'
Cu Cu 0.3201 1.2651 'International Tables Vol C Tables 4.2.6.8 and 6.1.1.4'

loop_
_geom_angle_atom_site_label_1
_geom_angle_atom_site_label_2
_geom_angle_atom_site_label_3
_geom_angle
_geom_angle_site_symmetry_1
_geom_angle_site_symmetry_3
O1 Cu1 O1 180.00(12) . 2_775
O1 Cu1 N1 97.18(9) . 2_775
O1 Cu1 N1 82.82(9) 2_775 2_775
O1 Cu1 N1 82.82(9) . .
O1 Cu1 N1 97.18(9) 2_775 .
N1 Cu1 N1 180.00(5) 2_775 .
O1 Cu1 O5 86.96(11) . .
O1 Cu1 O5 93.04(11) 2_775 .
N1 Cu1 O5 83.66(10) 2_775 .
N1 Cu1 O5 96.34(10) . .
C5 N1 C1 118.1(2) . .
C5 N1 Cu1 129.8(2) . .
C1 N1 Cu1 111.9(2) . .
C12 N2 C8 114.0(3) 2_766 .
C12 N2 Ni1 107.1(2) 2_766 .
C8 N2 Ni1 116.0(2) . .
C11 N3 C10 114.5(2) . .
C11 N3 Ni1 105.77(19) . .
C10 N3 Ni1 116.4(2) . .
N2 Ni1 N2 180.0 2_766 .
N2 Ni1 N3 84.86(11) 2_766 .
N2 Ni1 N3 95.14(11) . .
N2 Ni1 N3 95.14(11) 2_766 2_766
N2 Ni1 N3 84.86(11) . 2_766
N3 Ni1 N3 180.000(1) . 2_766
N2 Ni1 O2 90.85(10) 2_766 2_766
N2 Ni1 O2 89.15(10) . 2_766
N3 Ni1 O2 93.71(10) . 2_766
N3 Ni1 O2 86.29(10) 2_766 2_766
N2 Ni1 O2 89.15(10) 2_766 .
N2 Ni1 O2 90.85(10) . .
N3 Ni1 O2 86.29(10) . .
N3 Ni1 O2 93.71(10) 2_766 .
O2 Ni1 O2 180.000(1) 2_766 .
C6 O1 Cu1 114.74(18) . .
C6 O2 Ni1 132.65(19) . .
N1 C1 C2 123.0(3) . .
N1 C1 C6 114.0(2) . .
C2 C1 C6 123.0(3) . .
C1 C2 C3 119.1(3) . .
C4 C3 C2 117.9(3) . .
C4 C3 C7 122.1(3) . .
C2 C3 C7 119.9(3) . .
C3 C4 C5 119.5(3) . .
N1 C5 C4 122.3(3) . .
O2 C6 O1 125.7(3) . .
O2 C6 C1 118.0(3) . .
O1 C6 C1 116.3(2) . .
O4 C7 O3 125.7(3) . .
O4 C7 C3 117.7(3) . .
O3 C7 C3 116.6(3) . .
N2 C8 C9 111.1(3) . .
C10 C9 C8 115.6(3) . .
N3 C10 C9 112.2(3) . .
N3 C11 C12 109.1(3) . .
N2 C12 C11 107.8(3) 2_766 .

loop_
_geom_bond_atom_site_label_1
_geom_bond_atom_site_label_2
_geom_bond_distance
_geom_bond_site_symmetry_2
Cu1 O1 1.955(2) .
Cu1 O1 1.955(2) 2_775
Cu1 N1 1.994(2) 2_775
Cu1 N1 1.994(2) .
Cu1 O5 2.486(3) .
N1 C5 1.327(4) .
N1 C1 1.340(4) .
N2 C12 1.466(5) 2_766
N2 C8 1.470(5) .
N2 Ni1 2.050(3) .
N3 C11 1.462(4) .
N3 C10 1.477(4) .
N3 Ni1 2.058(3) .
Ni1 N2 2.050(3) 2_766
Ni1 N3 2.058(3) 2_766
Ni1 O2 2.117(2) 2_766
Ni1 O2 2.117(2) .
O1 C6 1.270(4) .
O2 C6 1.235(4) .
O3 C7 1.246(5) .
O4 C7 1.224(5) .
C1 C2 1.372(4) .
C1 C6 1.501(4) .
C2 C3 1.387(4) .
C3 C4 1.379(5) .
C3 C7 1.528(4) .
C4 C5 1.386(5) .
C8 C9 1.517(5) .
C9 C10 1.509(5) .
C11 C12 1.511(5) .
C12 N2 1.466(5) 2_766

loop_
_geom_hbond_atom_site_label_D
_geom_hbond_atom_site_label_H
_geom_hbond_atom_site_label_A
_geom_hbond_distance_DH
_geom_hbond_distance_HA
_geom_hbond_distance_DA
_geom_hbond_angle_DHA
_geom_hbond_site_symmetry_A
O7 H7A O8 0.812(19) 2.27(4) 2.959(5) 142(6) .
O9 H9A O7 0.81(2) 2.11(7) 2.807(5) 144(10) .
N3 H3 O1 0.867(19) 2.14(2) 2.934(3) 152(3) 2_766
N2 H2' O6 0.88(4) 2.19(4) 3.044(4) 162(3) 1_645
O5 H5A O3 0.816(19) 2.12(3) 2.870(4) 154(6) 2_675
O5 H5A O4 0.816(19) 2.38(3) 3.106(4) 148(6) 2_675
O5 H5B O9 0.806(19) 2.13(3) 2.899(5) 159(7) 2_765
O8 H8A O4 0.84(2) 1.98(3) 2.798(5) 164(6) 2_666
O8 H8B O6 0.82(2) 2.19(4) 2.912(5) 147(7) 2_666
O6 H6A O5 0.82(2) 2.05(3) 2.825(5) 159(6) 1_456
